data_7008122
loop_
_publ_author_name
'Hogarth, Graeme'
'Richards, Idris'

_publ_section_title
;
 Regioselective and reversible carbon-nitrogen bond formation:
 synthesis, structure and reactivity of ureato-bridged complexes
 [Mo2(NAr)2(mu-X){mu-ArNC(O)NAr}(S2CNR2)2](Ar = Ph, p-tol; X = S, NAr;
 R = Me, Et, Pr).
;
_journal_issue 4
_journal_name_full 'Dalton transactions (Cambridge, England : 2003)'
_journal_page_first 760
_journal_page_last 773
_journal_paper_doi 10.1039/b417234p
_journal_year 2005
_chemical_formula_sum 'C56 H84 Mo4 N8 S12'
_chemical_formula_weight 1637.80
_chemical_name_systematic
;
?
;
_space_group_IT_number 96
_symmetry_cell_setting tetragonal
_symmetry_space_group_name_Hall 'P 4nw 2abw'
_symmetry_space_group_name_H-M 'P 43 21 2'
_atom_sites_solution_hydrogens geom
_atom_sites_solution_primary direct
_atom_sites_solution_secondary difmap
_audit_creation_method SHELXL-97
_cell_angle_alpha 90.00
_cell_angle_beta 90.00
_cell_angle_gamma 90.00
_cell_formula_units_Z 4
_cell_length_a 12.4558(5)
_cell_length_b 12.4558(5)
_cell_length_c 49.648(3)
_cell_measurement_temperature 293(2)
_cell_volume 7702.7(6)
_computing_cell_refinement 'Bruker SAINT'
_computing_data_collection 'Bruker SMART'
_computing_data_reduction 'Bruker SAINT'
_computing_structure_refinement 'SHELXL-97 (Sheldrick, 1997)'
_computing_structure_solution 'SHELXS-97 (Sheldrick, 1990)'
_diffrn_ambient_temperature 293(2)
_diffrn_measured_fraction_theta_full 0.997
_diffrn_measured_fraction_theta_max 0.964
_diffrn_measurement_device_type 'Bruker SMART APEX'
_diffrn_measurement_method '\w rotation with narrow frames'
_diffrn_radiation_monochromator graphite
_diffrn_radiation_source 'sealed tube'
_diffrn_radiation_type MoK\a
_diffrn_radiation_wavelength 0.71073
_diffrn_reflns_av_R_equivalents 0.0501
_diffrn_reflns_av_sigmaI/netI 0.0366
_diffrn_reflns_limit_h_max 16
_diffrn_reflns_limit_h_min -15
_diffrn_reflns_limit_k_max 16
_diffrn_reflns_limit_k_min -15
_diffrn_reflns_limit_l_max 63
_diffrn_reflns_limit_l_min -63
_diffrn_reflns_number 68980
_diffrn_reflns_theta_full 26.00
_diffrn_reflns_theta_max 28.32
_diffrn_reflns_theta_min 1.64
_exptl_absorpt_coefficient_mu 0.999
_exptl_absorpt_correction_T_max 0.9067
_exptl_absorpt_correction_T_min 0.8895
_exptl_absorpt_correction_type multi-scan
_exptl_crystal_colour red
_exptl_crystal_density_diffrn 1.412
_exptl_crystal_density_method 'not measured'
_exptl_crystal_description block
_exptl_crystal_F_000 3344
_exptl_crystal_size_max 0.12
_exptl_crystal_size_mid 0.11
_exptl_crystal_size_min 0.10
_refine_diff_density_max 0.512
_refine_diff_density_min -0.356
_refine_diff_density_rms 0.076
_refine_ls_abs_structure_details 'Flack H D (1983), Acta Cryst. A39, 876-881'
_refine_ls_abs_structure_Flack -0.01(5)
_refine_ls_extinction_method none
_refine_ls_goodness_of_fit_ref 1.092
_refine_ls_hydrogen_treatment mixed
_refine_ls_matrix_type full
_refine_ls_number_parameters 356
_refine_ls_number_reflns 9229
_refine_ls_number_restraints 0
_refine_ls_restrained_S_all 1.092
_refine_ls_R_factor_all 0.0625
_refine_ls_R_factor_gt 0.0472
_refine_ls_shift/su_max 0.002
_refine_ls_shift/su_mean 0.000
_refine_ls_structure_factor_coef Fsqd
_refine_ls_weighting_details 'calc w=1/[\s^2^(Fo^2^)+(0.0477P)^2^+3.5531P] where P=(Fo^2^+2Fc^2^)/3'
_refine_ls_weighting_scheme calc
_refine_ls_wR_factor_gt 0.1000
_refine_ls_wR_factor_ref 0.1057
_reflns_number_gt 7565
_reflns_number_total 9229
_reflns_threshold_expression I>2\s(I)
_cod_data_source_file b417234p.txt
_cod_data_source_block str0032
_cod_depositor_comments
;

2018-09-17
Formula changed to be consistent with given Z value
                 miguel
;
_cod_original_formula_sum 'C28 H42 Mo2 N4 S6'
_cod_original_formula_weight 818.90
_cod_original_cell_volume 7702.8(6)
_cod_original_sg_symbol_H-M P4(3)2(1)2
_cod_database_code 7008122

loop_
_symmetry_equiv_pos_as_xyz
'x, y, z'
'-x, -y, z+1/2'
'-y+1/2, x+1/2, z+3/4'
'y+1/2, -x+1/2, z+1/4'
'-x+1/2, y+1/2, -z+3/4'
'x+1/2, -y+1/2, -z+1/4'
'y, x, -z'
'-y, -x, -z+1/2'

loop_
_atom_site_label
_atom_site_type_symbol
_atom_site_fract_x
_atom_site_fract_y
_atom_site_fract_z
_atom_site_U_iso_or_equiv
_atom_site_adp_type
_atom_site_occupancy
_atom_site_symmetry_multiplicity
_atom_site_calc_flag
_atom_site_refinement_flags
_atom_site_disorder_assembly
_atom_site_disorder_group
Mo1 Mo 0.89465(3) 0.93404(3) 0.036353(7) 0.04659(10) Uani 1 1 d . . .
Mo2 Mo 0.88514(4) 0.71186(3) 0.021273(7) 0.04817(10) Uani 1 1 d . . .
S1 S 1.01040(13) 1.09988(12) 0.03469(3) 0.0749(4) Uani 1 1 d . . .
S2 S 0.78873(14) 1.09498(11) 0.05185(3) 0.0734(4) Uani 1 1 d . . .
S3 S 0.98236(15) 0.56119(13) -0.00205(3) 0.0809(5) Uani 1 1 d . . .
S4 S 0.76117(15) 0.55626(12) 0.01436(3) 0.0772(4) Uani 1 1 d . . .
S5 S 0.73848(9) 0.82654(9) 0.03143(2) 0.0482(3) Uani 1 1 d . . .
S6 S 1.02319(9) 0.83642(10) 0.01084(2) 0.0514(3) Uani 1 1 d . . .
N1 N 0.9140(6) 1.2688(4) 0.05762(10) 0.099(2) Uani 1 1 d . . .
N2 N 0.8582(6) 0.3865(4) -0.00780(10) 0.104(2) Uani 1 1 d . . .
N3 N 0.9354(3) 0.9110(3) 0.06903(7) 0.0539(9) Uani 1 1 d . . .
N4 N 0.9280(4) 0.6722(3) 0.05281(8) 0.0583(10) Uani 1 1 d . . .
C1 C 0.9060(6) 1.1655(4) 0.04934(10) 0.0791(19) Uani 1 1 d . . .
C2 C 1.0156(8) 1.3278(6) 0.05473(15) 0.123(3) Uani 1 1 d . . .
H2A H 1.0001 1.4040 0.0537 0.148 Uiso 1 1 calc R . .
H2B H 1.0494 1.3069 0.0379 0.148 Uiso 1 1 calc R . .
C3 C 1.0927(10) 1.3086(7) 0.0773(2) 0.176(6) Uani 1 1 d . . .
H3A H 1.1026 1.2321 0.0800 0.212 Uiso 1 1 calc R . .
H3B H 1.0647 1.3390 0.0939 0.212 Uiso 1 1 calc R . .
C4 C 1.2039(12) 1.3631(12) 0.0700(3) 0.278(10) Uani 1 1 d . . .
H4A H 1.2538 1.3524 0.0845 0.416 Uiso 1 1 calc R . .
H4B H 1.1934 1.4387 0.0672 0.416 Uiso 1 1 calc R . .
H4C H 1.2320 1.3314 0.0538 0.416 Uiso 1 1 calc R . .
C5 C 0.8247(9) 1.3218(6) 0.07057(17) 0.131(3) Uani 1 1 d . . .
H5A H 0.7573 1.2905 0.0648 0.157 Uiso 1 1 calc R . .
H5B H 0.8243 1.3978 0.0662 0.157 Uiso 1 1 calc R . .
C6 C 0.8428(13) 1.3035(14) 0.1040(2) 0.254(9) Uani 1 1 d . . .
H6A H 0.8638 1.2309 0.1088 0.305 Uiso 1 1 calc R . .
H6B H 0.8904 1.3557 0.1122 0.305 Uiso 1 1 calc R . .
C7 C 0.728(2) 1.326(2) 0.1085(6) 0.456(18) Uiso 1 1 d . . .
H7A H 0.7126 1.3225 0.1274 0.685 Uiso 1 1 calc R . .
H7B H 0.6854 1.2738 0.0991 0.685 Uiso 1 1 calc R . .
H7C H 0.7113 1.3965 0.1019 0.685 Uiso 1 1 calc R . .
C8 C 0.8686(6) 0.4895(4) 0.00060(10) 0.0813(19) Uani 1 1 d . . .
C9 C 0.9497(9) 0.3319(6) -0.02035(15) 0.130(3) Uani 1 1 d . . .
H9A H 1.0158 0.3604 -0.0128 0.156 Uiso 1 1 calc R . .
H9B H 0.9466 0.2560 -0.0160 0.156 Uiso 1 1 calc R . .
C10 C 0.9521(12) 0.3443(10) -0.04954(17) 0.187(6) Uani 1 1 d . . .
H10A H 0.9411 0.4192 -0.0541 0.225 Uiso 1 1 calc R . .
H10B H 0.8941 0.3030 -0.0575 0.225 Uiso 1 1 calc R . .
C11 C 1.0559(12) 0.3076(11) -0.0609(2) 0.215(7) Uani 1 1 d . . .
H11A H 1.0551 0.3165 -0.0801 0.323 Uiso 1 1 calc R . .
H11B H 1.0665 0.2331 -0.0566 0.323 Uiso 1 1 calc R . .
H11C H 1.1133 0.3492 -0.0533 0.323 Uiso 1 1 calc R . .
C12 C 0.7602(9) 0.3276(6) -0.00452(18) 0.133(4) Uani 1 1 d . . .
H12A H 0.7269 0.3490 0.0123 0.160 Uiso 1 1 calc R . .
H12B H 0.7772 0.2517 -0.0032 0.160 Uiso 1 1 calc R . .
C13 C 0.6820(11) 0.3428(9) -0.0265(2) 0.182(5) Uani 1 1 d . . .
H13A H 0.7074 0.3063 -0.0426 0.218 Uiso 1 1 calc R . .
H13B H 0.6760 0.4187 -0.0306 0.218 Uiso 1 1 calc R . .
C14 C 0.5737(13) 0.2996(14) -0.0188(4) 0.293(10) Uani 1 1 d . . .
H14A H 0.5239 0.3120 -0.0332 0.440 Uiso 1 1 calc R . .
H14B H 0.5490 0.3352 -0.0028 0.440 Uiso 1 1 calc R . .
H14C H 0.5792 0.2238 -0.0155 0.440 Uiso 1 1 calc R . .
C20 C 0.9708(4) 0.9154(4) 0.09533(9) 0.0602(13) Uani 1 1 d . . .
C21 C 1.0738(7) 0.9020(13) 0.10076(14) 0.205(7) Uani 1 1 d . . .
H21A H 1.1230 0.8872 0.0872 0.246 Uiso 1 1 calc R . .
C22 C 1.1060(8) 0.9108(17) 0.12731(18) 0.285(12) Uani 1 1 d . . .
H22A H 1.1796 0.9144 0.1304 0.342 Uiso 1 1 calc R . .
C23 C 1.0459(8) 0.9143(9) 0.14810(14) 0.133(3) Uani 1 1 d . . .
C24 C 0.9490(8) 0.9227(12) 0.14237(14) 0.193(7) Uani 1 1 d . . .
H24A H 0.9002 0.9310 0.1564 0.232 Uiso 1 1 calc R . .
C25 C 0.9093(7) 0.9202(12) 0.11593(13) 0.195(7) Uani 1 1 d . . .
H25A H 0.8354 0.9222 0.1133 0.234 Uiso 1 1 calc R . .
C26 C 1.0874(10) 0.9157(14) 0.17747(16) 0.239(8) Uani 1 1 d . . .
H26A H 1.0279 0.9234 0.1896 0.358 Uiso 1 1 calc R . .
H26B H 1.1360 0.9748 0.1798 0.358 Uiso 1 1 calc R . .
H26C H 1.1242 0.8496 0.1812 0.358 Uiso 1 1 calc R . .
C30 C 0.9698(5) 0.6438(4) 0.07739(9) 0.0607(13) Uani 1 1 d . . .
C31 C 1.0756(7) 0.6304(11) 0.08027(15) 0.162(5) Uani 1 1 d . . .
H31A H 1.1211 0.6365 0.0655 0.195 Uiso 1 1 calc R . .
C32 C 1.1157(8) 0.6078(15) 0.1052(2) 0.235(9) Uani 1 1 d . . .
H32A H 1.1900 0.6031 0.1068 0.282 Uiso 1 1 calc R . .
C33 C 1.0586(8) 0.5920(8) 0.12699(13) 0.115(3) Uani 1 1 d . . .
C34 C 0.9537(8) 0.6052(9) 0.12405(13) 0.137(4) Uani 1 1 d . . .
H34A H 0.9093 0.5978 0.1390 0.164 Uiso 1 1 calc R . .
C35 C 0.9085(6) 0.6296(8) 0.09944(12) 0.122(3) Uani 1 1 d . . .
H35A H 0.8344 0.6365 0.0981 0.147 Uiso 1 1 calc R . .
C36 C 1.1069(9) 0.5676(14) 0.15459(17) 0.247(9) Uani 1 1 d . . .
H36A H 1.1832 0.5589 0.1529 0.370 Uiso 1 1 calc R . .
H36B H 1.0761 0.5026 0.1616 0.370 Uiso 1 1 calc R . .
H36C H 1.0919 0.6258 0.1667 0.370 Uiso 1 1 calc R . .

loop_
_atom_site_aniso_label
_atom_site_aniso_U_11
_atom_site_aniso_U_22
_atom_site_aniso_U_33
_atom_site_aniso_U_23
_atom_site_aniso_U_13
_atom_site_aniso_U_12
Mo1 0.0601(2) 0.0472(2) 0.03248(16) -0.00111(15) -0.00440(16) -0.00454(17)
Mo2 0.0663(3) 0.0453(2) 0.03291(16) 0.00102(15) -0.00087(17) -0.00161(18)
S1 0.0924(10) 0.0657(8) 0.0666(8) -0.0019(7) -0.0118(7) -0.0260(8)
S2 0.1026(11) 0.0602(8) 0.0574(7) -0.0092(6) 0.0089(7) 0.0094(8)
S3 0.1121(13) 0.0652(9) 0.0655(8) -0.0071(7) 0.0003(8) 0.0272(9)
S4 0.1150(13) 0.0613(8) 0.0553(7) -0.0036(6) 0.0074(7) -0.0283(8)
S5 0.0553(6) 0.0558(6) 0.0335(5) -0.0012(4) 0.0059(4) -0.0066(5)
S6 0.0492(6) 0.0632(7) 0.0417(5) 0.0033(5) -0.0035(5) -0.0009(5)
N1 0.171(6) 0.057(3) 0.069(3) -0.006(2) -0.026(4) -0.005(4)
N2 0.192(7) 0.051(3) 0.069(3) -0.003(2) -0.015(4) 0.005(4)
N3 0.069(2) 0.056(2) 0.0365(17) -0.0038(16) -0.0057(17) -0.0048(18)
N4 0.083(3) 0.045(2) 0.047(2) -0.0011(17) 0.000(2) 0.000(2)
C1 0.142(6) 0.056(3) 0.039(2) 0.004(2) -0.018(3) -0.026(3)
C2 0.208(9) 0.060(4) 0.101(5) 0.009(4) -0.052(6) -0.045(5)
C3 0.274(15) 0.094(6) 0.162(9) 0.020(6) -0.115(10) -0.055(8)
C4 0.256(17) 0.204(15) 0.37(2) 0.082(15) -0.148(17) -0.121(13)
C5 0.216(10) 0.069(4) 0.108(6) -0.010(4) -0.007(6) 0.031(6)
C6 0.268(19) 0.35(2) 0.147(10) -0.146(12) 0.049(11) 0.020(16)
C8 0.148(6) 0.049(3) 0.047(3) 0.004(2) -0.007(3) 0.006(3)
C9 0.243(11) 0.062(4) 0.085(5) -0.018(4) -0.009(6) 0.046(6)
C10 0.302(16) 0.183(11) 0.077(5) -0.015(6) 0.017(8) 0.102(11)
C11 0.295(18) 0.232(15) 0.119(8) -0.021(9) 0.029(10) 0.098(14)
C12 0.226(11) 0.059(4) 0.116(6) -0.008(4) -0.026(7) -0.036(6)
C13 0.239(14) 0.142(9) 0.164(10) -0.009(7) -0.090(10) -0.052(9)
C14 0.202(16) 0.28(2) 0.39(3) -0.023(19) -0.066(16) -0.083(16)
C20 0.076(3) 0.070(3) 0.034(2) -0.002(2) -0.012(2) -0.016(3)
C21 0.089(6) 0.48(2) 0.049(4) -0.001(8) -0.012(4) -0.027(10)
C22 0.093(6) 0.69(4) 0.070(5) 0.014(12) -0.032(5) -0.066(14)
C23 0.132(7) 0.215(11) 0.052(4) 0.006(5) -0.028(4) -0.031(7)
C24 0.116(7) 0.43(2) 0.039(3) -0.016(7) -0.011(4) 0.043(10)
C25 0.087(5) 0.46(2) 0.043(3) -0.032(7) -0.005(3) 0.033(9)
C26 0.199(12) 0.45(2) 0.066(5) 0.022(9) -0.062(6) -0.069(13)
C30 0.087(4) 0.048(3) 0.046(3) 0.004(2) -0.010(2) 0.004(2)
C31 0.097(6) 0.324(15) 0.066(4) 0.048(7) -0.002(4) 0.053(8)
C32 0.096(6) 0.51(3) 0.097(6) 0.074(11) -0.011(6) 0.077(12)
C33 0.122(6) 0.169(8) 0.053(4) 0.026(4) -0.023(4) 0.018(6)
C34 0.135(7) 0.227(11) 0.049(3) 0.040(5) -0.019(4) -0.036(8)
C35 0.100(5) 0.216(9) 0.052(3) 0.045(5) -0.010(3) -0.035(6)
C36 0.166(10) 0.50(3) 0.072(5) 0.072(10) -0.031(6) 0.084(14)

loop_
_atom_type_symbol
_atom_type_description
_atom_type_scat_dispersion_real
_atom_type_scat_dispersion_imag
_atom_type_scat_source
C C 0.0033 0.0016 'International Tables Vol C Tables 4.2.6.8 and 6.1.1.4'
H H 0.0000 0.0000 'International Tables Vol C Tables 4.2.6.8 and 6.1.1.4'
N N 0.0061 0.0033 'International Tables Vol C Tables 4.2.6.8 and 6.1.1.4'
S S 0.1246 0.1234 'International Tables Vol C Tables 4.2.6.8 and 6.1.1.4'
Mo Mo -1.6832 0.6857 'International Tables Vol C Tables 4.2.6.8 and 6.1.1.4'

loop_
_geom_angle_atom_site_label_1
_geom_angle_atom_site_label_2
_geom_angle_atom_site_label_3
_geom_angle
_geom_angle_site_symmetry_1
_geom_angle_site_symmetry_3
_geom_angle_publ_flag
N3 Mo1 S5 104.12(13) . . ?
N3 Mo1 S6 102.61(14) . . ?
S5 Mo1 S6 102.04(4) . . ?
N3 Mo1 S2 89.95(13) . . ?
S5 Mo1 S2 92.93(5) . . ?
S6 Mo1 S2 157.30(5) . . ?
N3 Mo1 S1 89.94(13) . . ?
S5 Mo1 S1 158.06(5) . . ?
S6 Mo1 S1 90.94(5) . . ?
S2 Mo1 S1 69.98(5) . . ?
N3 Mo1 S6 165.23(13) . 7 ?
S5 Mo1 S6 85.55(4) . 7 ?
S6 Mo1 S6 85.91(4) . 7 ?
S2 Mo1 S6 78.26(4) . 7 ?
S1 Mo1 S6 77.74(4) . 7 ?
N3 Mo1 Mo2 95.57(12) . . ?
S5 Mo1 Mo2 52.80(3) . . ?
S6 Mo1 Mo2 52.78(3) . . ?
S2 Mo1 Mo2 145.61(4) . . ?
S1 Mo1 Mo2 143.66(4) . . ?
S6 Mo1 Mo2 99.19(3) 7 . ?
N4 Mo2 S5 102.56(14) . . ?
N4 Mo2 S6 99.26(15) . . ?
S5 Mo2 S6 102.16(4) . . ?
N4 Mo2 S4 95.37(14) . . ?
S5 Mo2 S4 91.17(5) . . ?
S6 Mo2 S4 157.48(4) . . ?
N4 Mo2 S3 93.16(13) . . ?
S5 Mo2 S3 156.54(5) . . ?
S6 Mo2 S3 92.20(5) . . ?
S4 Mo2 S3 69.88(6) . . ?
N4 Mo2 S5 169.83(13) . 7 ?
S5 Mo2 S5 85.70(4) . 7 ?
S6 Mo2 S5 84.57(4) . 7 ?
S4 Mo2 S5 78.35(4) . 7 ?
S3 Mo2 S5 77.22(4) . 7 ?
N4 Mo2 Mo1 91.52(13) . . ?
S5 Mo2 Mo1 52.83(3) . . ?
S6 Mo2 Mo1 52.88(3) . . ?
S4 Mo2 Mo1 143.95(5) . . ?
S3 Mo2 Mo1 145.05(5) . . ?
S5 Mo2 Mo1 98.26(3) 7 . ?
C1 S1 Mo1 86.71(19) . . ?
C1 S2 Mo1 86.5(2) . . ?
C8 S3 Mo2 87.4(2) . . ?
C8 S4 Mo2 87.1(2) . . ?
Mo2 S5 Mo1 74.37(4) . . ?
Mo2 S5 Mo2 92.90(4) . 7 ?
Mo1 S5 Mo2 92.71(4) . 7 ?
Mo2 S6 Mo1 74.33(4) . . ?
Mo2 S6 Mo1 93.86(4) . 7 ?
Mo1 S6 Mo1 92.76(4) . 7 ?
C1 N1 C5 120.8(7) . . ?
C1 N1 C2 120.6(7) . . ?
C5 N1 C2 118.5(6) . . ?
C8 N2 C12 122.1(7) . . ?
C8 N2 C9 119.7(7) . . ?
C12 N2 C9 118.2(6) . . ?
C20 N3 Mo1 168.1(3) . . ?
C30 N4 Mo2 175.6(4) . . ?
N1 C1 S1 122.0(6) . . ?
N1 C1 S2 121.9(6) . . ?
S1 C1 S2 116.0(3) . . ?
N1 C2 C3 113.6(7) . . ?
C2 C3 C4 108.7(9) . . ?
N1 C5 C6 105.8(8) . . ?
C7 C6 C5 89.7(16) . . ?
N2 C8 S3 124.0(6) . . ?
N2 C8 S4 120.4(6) . . ?
S3 C8 S4 115.5(3) . . ?
C10 C9 N2 112.9(8) . . ?
C9 C10 C11 111.3(10) . . ?
N2 C12 C13 114.3(8) . . ?
C12 C13 C14 111.0(12) . . ?
C25 C20 C21 115.1(6) . . ?
C25 C20 N3 124.5(6) . . ?
C21 C20 N3 119.9(5) . . ?
C20 C21 C22 117.8(8) . . ?
C23 C22 C21 127.2(9) . . ?
C24 C23 C22 112.8(7) . . ?
C24 C23 C26 122.6(9) . . ?
C22 C23 C26 124.5(10) . . ?
C23 C24 C25 123.7(8) . . ?
C20 C25 C24 122.5(8) . . ?
C31 C30 C35 117.1(6) . . ?
C31 C30 N4 120.1(6) . . ?
C35 C30 N4 122.8(6) . . ?
C30 C31 C32 119.0(8) . . ?
C33 C32 C31 125.5(9) . . ?
C32 C33 C34 115.2(7) . . ?
C32 C33 C36 123.9(9) . . ?
C34 C33 C36 120.8(8) . . ?
C33 C34 C35 121.8(8) . . ?
C30 C35 C34 121.2(8) . . ?

loop_
_geom_bond_atom_site_label_1
_geom_bond_atom_site_label_2
_geom_bond_distance
_geom_bond_site_symmetry_2
_geom_bond_publ_flag
Mo1 N3 1.724(3) . ?
Mo1 S5 2.3741(12) . ?
Mo1 S6 2.3764(13) . ?
Mo1 S2 2.5201(14) . ?
Mo1 S1 2.5204(14) . ?
Mo1 S6 2.6923(11) 7 ?
Mo1 Mo2 2.8694(5) . ?
Mo2 N4 1.726(4) . ?
Mo2 S5 2.3732(12) . ?
Mo2 S6 2.3733(12) . ?
Mo2 S4 2.5017(14) . ?
Mo2 S3 2.5158(15) . ?
Mo2 S5 2.7368(11) 7 ?
S1 C1 1.699(7) . ?
S2 C1 1.709(7) . ?
S3 C8 1.680(7) . ?
S4 C8 1.717(7) . ?
S5 Mo2 2.7368(11) 7 ?
S6 Mo1 2.6923(11) 7 ?
N1 C1 1.354(7) . ?
N1 C5 1.445(10) . ?
N1 C2 1.470(10) . ?
N2 C8 1.355(7) . ?
N2 C12 1.434(10) . ?
N2 C9 1.467(11) . ?
N3 C20 1.380(5) . ?
N4 C30 1.373(6) . ?
C2 C3 1.496(11) . ?
C3 C4 1.585(17) . ?
C5 C6 1.689(15) . ?
C6 C7 1.47(3) . ?
C9 C10 1.458(10) . ?
C10 C11 1.483(15) . ?
C12 C13 1.475(13) . ?
C13 C14 1.502(17) . ?
C20 C25 1.279(8) . ?
C20 C21 1.321(10) . ?
C21 C22 1.382(10) . ?
C22 C23 1.276(12) . ?
C23 C24 1.244(12) . ?
C23 C26 1.547(9) . ?
C24 C25 1.403(9) . ?
C30 C31 1.336(9) . ?
C30 C35 1.346(8) . ?
C31 C32 1.363(10) . ?
C32 C33 1.312(12) . ?
C33 C34 1.325(12) . ?
C33 C36 1.527(9) . ?
C34 C35 1.379(9) . ?

loop_
_geom_torsion_atom_site_label_1
_geom_torsion_atom_site_label_2
_geom_torsion_atom_site_label_3
_geom_torsion_atom_site_label_4
_geom_torsion
_geom_torsion_site_symmetry_1
_geom_torsion_site_symmetry_2
_geom_torsion_site_symmetry_3
_geom_torsion_site_symmetry_4
_geom_torsion_publ_flag
N3 Mo1 Mo2 N4 -1.1(2) . . . . ?
S5 Mo1 Mo2 N4 -104.64(15) . . . . ?
S6 Mo1 Mo2 N4 100.48(15) . . . . ?
S2 Mo1 Mo2 N4 -99.23(16) . . . . ?
S1 Mo1 Mo2 N4 96.39(16) . . . . ?
S6 Mo1 Mo2 N4 178.15(15) 7 . . . ?
N3 Mo1 Mo2 S5 103.52(14) . . . . ?
S6 Mo1 Mo2 S5 -154.87(5) . . . . ?
S2 Mo1 Mo2 S5 5.41(7) . . . . ?
S1 Mo1 Mo2 S5 -158.96(7) . . . . ?
S6 Mo1 Mo2 S5 -77.20(4) 7 . . . ?
N3 Mo1 Mo2 S6 -101.61(14) . . . . ?
S5 Mo1 Mo2 S6 154.87(5) . . . . ?
S2 Mo1 Mo2 S6 160.29(7) . . . . ?
S1 Mo1 Mo2 S6 -4.09(7) . . . . ?
S6 Mo1 Mo2 S6 77.67(4) 7 . . . ?
N3 Mo1 Mo2 S4 100.15(15) . . . . ?
S5 Mo1 Mo2 S4 -3.37(7) . . . . ?
S6 Mo1 Mo2 S4 -158.24(7) . . . . ?
S2 Mo1 Mo2 S4 2.04(9) . . . . ?
S1 Mo1 Mo2 S4 -162.33(8) . . . . ?
S6 Mo1 Mo2 S4 -80.57(7) 7 . . . ?
N3 Mo1 Mo2 S3 -98.85(15) . . . . ?
S5 Mo1 Mo2 S3 157.64(8) . . . . ?
S6 Mo1 Mo2 S3 2.76(7) . . . . ?
S2 Mo1 Mo2 S3 163.05(9) . . . . ?
S1 Mo1 Mo2 S3 -1.33(10) . . . . ?
S6 Mo1 Mo2 S3 80.43(7) 7 . . . ?
N3 Mo1 Mo2 S5 -178.32(14) . . . 7 ?
S5 Mo1 Mo2 S5 78.16(4) . . . 7 ?
S6 Mo1 Mo2 S5 -76.71(4) . . . 7 ?
S2 Mo1 Mo2 S5 83.57(7) . . . 7 ?
S1 Mo1 Mo2 S5 -80.80(7) . . . 7 ?
S6 Mo1 Mo2 S5 0.96(4) 7 . . 7 ?
N3 Mo1 S1 C1 -84.4(2) . . . . ?
S5 Mo1 S1 C1 46.2(2) . . . . ?
S6 Mo1 S1 C1 173.00(18) . . . . ?
S2 Mo1 S1 C1 5.57(18) . . . . ?
S6 Mo1 S1 C1 87.39(18) 7 . . . ?
Mo2 Mo1 S1 C1 176.26(17) . . . . ?
N3 Mo1 S2 C1 84.4(2) . . . . ?
S5 Mo1 S2 C1 -171.45(17) . . . . ?
S6 Mo1 S2 C1 -39.9(2) . . . . ?
S1 Mo1 S2 C1 -5.54(17) . . . . ?
S6 Mo1 S2 C1 -86.61(17) 7 . . . ?
Mo2 Mo1 S2 C1 -175.76(16) . . . . ?
N4 Mo2 S3 C8 92.3(2) . . . . ?
S5 Mo2 S3 C8 -40.1(2) . . . . ?
S6 Mo2 S3 C8 -168.27(19) . . . . ?
S4 Mo2 S3 C8 -2.25(19) . . . . ?
S5 Mo2 S3 C8 -84.35(19) 7 . . . ?
Mo1 Mo2 S3 C8 -170.48(18) . . . . ?
N4 Mo2 S4 C8 -89.2(2) . . . . ?
S5 Mo2 S4 C8 168.06(18) . . . . ?
S6 Mo2 S4 C8 41.2(2) . . . . ?
S3 Mo2 S4 C8 2.20(18) . . . . ?
S5 Mo2 S4 C8 82.70(18) 7 . . . ?
Mo1 Mo2 S4 C8 170.75(17) . . . . ?
N4 Mo2 S5 Mo1 82.25(14) . . . . ?
S6 Mo2 S5 Mo1 -20.27(4) . . . . ?
S4 Mo2 S5 Mo1 178.02(4) . . . . ?
S3 Mo2 S5 Mo1 -146.80(11) . . . . ?
S5 Mo2 S5 Mo1 -103.76(3) 7 . . . ?
N4 Mo2 S5 Mo2 174.25(14) . . . 7 ?
S6 Mo2 S5 Mo2 71.74(4) . . . 7 ?
S4 Mo2 S5 Mo2 -89.98(4) . . . 7 ?
S3 Mo2 S5 Mo2 -54.80(13) . . . 7 ?
S5 Mo2 S5 Mo2 -11.75(5) 7 . . 7 ?
Mo1 Mo2 S5 Mo2 92.00(3) . . . 7 ?
N3 Mo1 S5 Mo2 -86.26(13) . . . . ?
S6 Mo1 S5 Mo2 20.23(4) . . . . ?
S2 Mo1 S5 Mo2 -176.94(4) . . . . ?
S1 Mo1 S5 Mo2 145.30(11) . . . . ?
S6 Mo1 S5 Mo2 105.08(3) 7 . . . ?
N3 Mo1 S5 Mo2 -178.51(14) . . . 7 ?
S6 Mo1 S5 Mo2 -72.03(4) . . . 7 ?
S2 Mo1 S5 Mo2 90.80(4) . . . 7 ?
S1 Mo1 S5 Mo2 53.05(13) . . . 7 ?
S6 Mo1 S5 Mo2 12.82(4) 7 . . 7 ?
Mo2 Mo1 S5 Mo2 -92.25(3) . . . 7 ?
N4 Mo2 S6 Mo1 -84.85(13) . . . . ?
S5 Mo2 S6 Mo1 20.25(4) . . . . ?
S4 Mo2 S6 Mo1 145.28(13) . . . . ?
S3 Mo2 S6 Mo1 -178.42(4) . . . . ?
S5 Mo2 S6 Mo1 104.65(3) 7 . . . ?
N4 Mo2 S6 Mo1 -176.64(13) . . . 7 ?
S5 Mo2 S6 Mo1 -71.54(4) . . . 7 ?
S4 Mo2 S6 Mo1 53.50(15) . . . 7 ?
S3 Mo2 S6 Mo1 89.79(5) . . . 7 ?
S5 Mo2 S6 Mo1 12.86(4) 7 . . 7 ?
Mo1 Mo2 S6 Mo1 -91.79(4) . . . 7 ?
N3 Mo1 S6 Mo2 87.43(13) . . . . ?
S5 Mo1 S6 Mo2 -20.23(4) . . . . ?
S2 Mo1 S6 Mo2 -150.42(12) . . . . ?
S1 Mo1 S6 Mo2 177.58(4) . . . . ?
S6 Mo1 S6 Mo2 -104.79(3) 7 . . . ?
N3 Mo1 S6 Mo1 -179.34(13) . . . 7 ?
S5 Mo1 S6 Mo1 73.00(4) . . . 7 ?
S2 Mo1 S6 Mo1 -57.18(14) . . . 7 ?
S1 Mo1 S6 Mo1 -89.19(5) . . . 7 ?
S6 Mo1 S6 Mo1 -11.56(5) 7 . . 7 ?
Mo2 Mo1 S6 Mo1 93.23(4) . . . 7 ?
S5 Mo1 N3 C20 -135.7(18) . . . . ?
S6 Mo1 N3 C20 118.3(18) . . . . ?
S2 Mo1 N3 C20 -42.7(19) . . . . ?
S1 Mo1 N3 C20 27.3(19) . . . . ?
S6 Mo1 N3 C20 -6(2) 7 . . . ?
Mo2 Mo1 N3 C20 171.3(18) . . . . ?
S5 Mo2 N4 C30 -123(5) . . . . ?
S6 Mo2 N4 C30 -18(5) . . . . ?
S4 Mo2 N4 C30 144(5) . . . . ?
S3 Mo2 N4 C30 74(5) . . . . ?
S5 Mo2 N4 C30 93(5) 7 . . . ?
Mo1 Mo2 N4 C30 -71(5) . . . . ?
C5 N1 C1 S1 -178.6(5) . . . . ?
C2 N1 C1 S1 -1.4(8) . . . . ?
C5 N1 C1 S2 3.9(8) . . . . ?
C2 N1 C1 S2 -178.9(5) . . . . ?
Mo1 S1 C1 N1 173.7(4) . . . . ?
Mo1 S1 C1 S2 -8.6(3) . . . . ?
Mo1 S2 C1 N1 -173.7(4) . . . . ?
Mo1 S2 C1 S1 8.6(3) . . . . ?
C1 N1 C2 C3 -84.2(9) . . . . ?
C5 N1 C2 C3 93.1(9) . . . . ?
N1 C2 C3 C4 172.3(10) . . . . ?
C1 N1 C5 C6 92.7(9) . . . . ?
C2 N1 C5 C6 -84.5(9) . . . . ?
N1 C5 C6 C7 -159.8(15) . . . . ?
C12 N2 C8 S3 178.4(5) . . . . ?
C9 N2 C8 S3 -0.7(8) . . . . ?
C12 N2 C8 S4 -2.9(9) . . . . ?
C9 N2 C8 S4 177.9(5) . . . . ?
Mo2 S3 C8 N2 -177.9(5) . . . . ?
Mo2 S3 C8 S4 3.4(3) . . . . ?
Mo2 S4 C8 N2 177.8(5) . . . . ?
Mo2 S4 C8 S3 -3.4(3) . . . . ?
C8 N2 C9 C10 -90.8(10) . . . . ?
C12 N2 C9 C10 90.0(10) . . . . ?
N2 C9 C10 C11 168.5(10) . . . . ?
C8 N2 C12 C13 86.3(10) . . . . ?
C9 N2 C12 C13 -94.5(9) . . . . ?
N2 C12 C13 C14 -167.2(11) . . . . ?
Mo1 N3 C20 C25 95(2) . . . . ?
Mo1 N3 C20 C21 -93(2) . . . . ?
C25 C20 C21 C22 -9(2) . . . . ?
N3 C20 C21 C22 177.8(13) . . . . ?
C20 C21 C22 C23 12(3) . . . . ?
C21 C22 C23 C24 -9(3) . . . . ?
C21 C22 C23 C26 175.2(17) . . . . ?
C22 C23 C24 C25 5(2) . . . . ?
C26 C23 C24 C25 -179.1(14) . . . . ?
C21 C20 C25 C24 6(2) . . . . ?
N3 C20 C25 C24 178.9(11) . . . . ?
C23 C24 C25 C20 -4(3) . . . . ?
Mo2 N4 C30 C31 -22(5) . . . . ?
Mo2 N4 C30 C35 157(4) . . . . ?
C35 C30 C31 C32 -2.6(17) . . . . ?
N4 C30 C31 C32 176.6(12) . . . . ?
C30 C31 C32 C33 4(3) . . . . ?
C31 C32 C33 C34 -4(2) . . . . ?
C31 C32 C33 C36 -179.5(16) . . . . ?
C32 C33 C34 C35 2.4(19) . . . . ?
C36 C33 C34 C35 178.6(12) . . . . ?
C31 C30 C35 C34 1.7(14) . . . . ?
N4 C30 C35 C34 -177.4(8) . . . . ?
C33 C34 C35 C30 -1.7(17) . . . . ?
